data_8000278
loop_
_publ_author_name
'Gui, Di'
'Ji, Lijun'
'Muhammad, Azeem'
'Li, Wei'
'Cai, Weizhao'
'Li, Yanchun'
'Li, Xiaodong'
'Wu, Xiang'
'Lu, Peixiang'

_publ_section_title
;
 Jahn-Teller Effect on Framework Flexibility of Hybrid Organic-Inorganic
 Perovskites.
;
_journal_name_full 'The journal of physical chemistry letters'
_journal_page_first 751
_journal_page_last 755
_journal_paper_doi 10.1021/acs.jpclett.7b03229
_journal_year 2018
_chemical_formula_moiety '0.25(C12 H12 O24 Zn4), C H6 N3'
_chemical_formula_sum 'C4 H9 N3 O6 Zn'
_chemical_formula_weight 260.51
_space_group_crystal_system orthorhombic
_space_group_IT_number 52
_space_group_name_Hall '-P 2a 2bc'
_space_group_name_H-M_alt 'P n n a'
_symmetry_space_group_name_Hall '-P 2a 2bc'
_symmetry_space_group_name_H-M 'P n n a'
_atom_sites_solution_hydrogens geom
_atom_sites_solution_primary direct
_atom_sites_solution_secondary difmap
_audit_creation_date 2017-05-13
_audit_creation_method
;
Olex2 1.2
(compiled 2017.03.28 svn.r3405 for OlexSys, GUI svn.r5337)
;
_cell_angle_alpha 90.00
_cell_angle_beta 90.00
_cell_angle_gamma 90.00
_cell_formula_units_Z 4
_cell_length_a 8.3400(3)
_cell_length_b 11.7244(5)
_cell_length_c 8.9461(4)
_cell_measurement_reflns_used 12435
_cell_measurement_temperature 240.02(10)
_cell_measurement_theta_max 30.2600
_cell_measurement_theta_min 3.7530
_cell_volume 874.76(6)
_computing_molecular_graphics 'Olex2 (Dolomanov et al., 2009)'
_computing_publication_material 'Olex2 (Dolomanov et al., 2009)'
_computing_structure_refinement 'XL (Sheldrick, 2008)'
_computing_structure_solution 'SHELXS-97 (Sheldrick, 1990)'
_diffrn_ambient_temperature 240.02(10)
_diffrn_measured_fraction_theta_full 0.996
_diffrn_measured_fraction_theta_max 0.960
_diffrn_measurement_device_type 'XtaLAB Pro: Kappa single'
_diffrn_radiation_monochromator graphite
_diffrn_radiation_type MoK\a
_diffrn_radiation_wavelength 0.71073
_diffrn_reflns_av_R_equivalents 0.0206
_diffrn_reflns_av_unetI/netI 0.0070
_diffrn_reflns_limit_h_max 11
_diffrn_reflns_limit_h_min -11
_diffrn_reflns_limit_k_max 16
_diffrn_reflns_limit_k_min -16
_diffrn_reflns_limit_l_max 12
_diffrn_reflns_limit_l_min -12
_diffrn_reflns_number 21831
_diffrn_reflns_theta_full 30.24
_diffrn_reflns_theta_max 30.24
_diffrn_reflns_theta_min 3.77
_diffrn_source 'fine-focus sealed tube'
_exptl_absorpt_coefficient_mu 2.819
_exptl_crystal_density_diffrn 1.978
_exptl_crystal_density_method 'not measured'
_exptl_crystal_description block
_exptl_crystal_F_000 528
_refine_diff_density_max 0.277
_refine_diff_density_min -0.271
_refine_diff_density_rms 0.065
_refine_ls_extinction_method none
_refine_ls_goodness_of_fit_ref 1.130
_refine_ls_hydrogen_treatment constr
_refine_ls_matrix_type full
_refine_ls_number_parameters 66
_refine_ls_number_reflns 1260
_refine_ls_number_restraints 0
_refine_ls_restrained_S_all 1.130
_refine_ls_R_factor_all 0.0178
_refine_ls_R_factor_gt 0.0170
_refine_ls_shift/su_max 0.001
_refine_ls_shift/su_mean 0.000
_refine_ls_structure_factor_coef Fsqd
_refine_ls_weighting_details 'calc w=1/[\s^2^(Fo^2^)+(0.0257P)^2^+0.3509P] where P=(Fo^2^+2Fc^2^)/3'
_refine_ls_weighting_scheme calc
_refine_ls_wR_factor_gt 0.0499
_refine_ls_wR_factor_ref 0.0503
_reflns_number_gt 1209
_reflns_number_total 1260
_reflns_threshold_expression >2sigma(I)
_cod_data_source_file Zn-240K.cif
_cod_data_source_block Zn_240_00-multiscan
_cod_database_code 8000278
_olex2_refinement_description
;
1. Fixed Uiso
 At 1.2 times of:
  All C(H) groups, All N(H,H) groups
2. Others
 Fixed Sof: H2A(0.5) H2B(0.5)
3.a Aromatic/amide H refined with riding coordinates:
 C2(H2), C1(H1)
3.b X=CH2 refined with riding coordinates:
 N1(H1A,H1B), N2(H2A,H2B)
;
_olex2_submission_special_instructions 'No special instructions were received'

loop_
_space_group_symop_id
_space_group_symop_operation_xyz
1 'x, y, z'
2 '-x+1/2, -y, z'
3 '-x+1/2, y+1/2, -z+1/2'
4 'x, -y+1/2, -z+1/2'
5 '-x, -y, -z'
6 'x-1/2, y, -z'
7 'x-1/2, -y-1/2, z-1/2'
8 '-x, y-1/2, z-1/2'

loop_
_atom_site_label
_atom_site_type_symbol
_atom_site_fract_x
_atom_site_fract_y
_atom_site_fract_z
_atom_site_U_iso_or_equiv
_atom_site_adp_type
_atom_site_occupancy
_atom_site_calc_flag
_atom_site_site_symmetry_order
_atom_site_refinement_flags_posn
_atom_site_refinement_flags_adp
_atom_site_refinement_flags_occupancy
Zn1 Zn 0.257234(17) 0.7500 0.2500 0.00990(7) Uani 1 d 2 S T P
O2 O 0.40796(10) 0.81898(6) 0.41338(9) 0.01971(16) Uani 1 d 1 . . .
O1 O 0.56435(9) 0.80778(6) 0.61324(8) 0.01710(15) Uani 1 d 1 . . .
O3 O 0.25869(9) 0.59468(6) 0.36571(9) 0.01682(16) Uani 1 d 1 . . .
N1 N 0.34174(13) 0.57327(9) 0.68274(10) 0.0266(2) Uani 1 d 1 . . .
H1A H 0.4012 0.6207 0.7307 0.032 Uiso 1 calc 1 R . .
H1B H 0.3417 0.5732 0.5866 0.032 Uiso 1 calc 1 R . .
C2 C 0.52481(12) 0.77868(9) 0.48371(11) 0.01596(18) Uani 1 d 1 . . .
H2 H 0.5865 0.7233 0.4364 0.019 Uiso 1 calc 1 R . .
C1 C 0.2500 0.5000 0.30196(17) 0.0190(3) Uani 1 d 2 S T P
H1 H 0.2500 0.5000 0.1980 0.023 Uiso 1 calc 2 RS T P
N2 N 0.2500 0.5000 0.90505(16) 0.0225(3) Uani 1 d 2 S T P
H2A H 0.1906 0.4526 0.9531 0.027 Uiso 0.50 calc 1 R . .
H2B H 0.3094 0.5474 0.9531 0.027 Uiso 0.50 calc 1 R . .
C3 C 0.2500 0.5000 0.75712(16) 0.0173(4) Uani 1 d 2 S T P

loop_
_atom_site_aniso_label
_atom_site_aniso_U_11
_atom_site_aniso_U_22
_atom_site_aniso_U_33
_atom_site_aniso_U_23
_atom_site_aniso_U_13
_atom_site_aniso_U_12
Zn1 0.01150(10) 0.00961(11) 0.00859(11) 0.00001(5) 0.000 0.000
O2 0.0206(4) 0.0183(3) 0.0201(4) -0.0038(3) -0.0097(3) 0.0027(3)
O1 0.0166(3) 0.0214(3) 0.0133(3) -0.0009(3) -0.0037(3) 0.0038(3)
O3 0.0278(4) 0.0106(3) 0.0120(3) 0.0002(3) -0.0009(3) 0.0005(2)
N1 0.0317(5) 0.0330(5) 0.0151(4) 0.0038(4) -0.0034(4) -0.0172(4)
C2 0.0166(4) 0.0164(4) 0.0149(4) -0.0010(3) -0.0016(3) 0.0030(4)
C1 0.0340(9) 0.0137(7) 0.0093(7) 0.000 0.000 0.0002(5)
N2 0.0328(8) 0.0225(7) 0.0121(6) 0.000 0.000 -0.0084(5)
C3 0.0180(8) 0.0184(9) 0.0156(8) 0.000 0.000 -0.0010(5)

loop_
_atom_type_symbol
_atom_type_description
_atom_type_scat_dispersion_real
_atom_type_scat_dispersion_imag
_atom_type_scat_source
C C 0.0033 0.0016 'International Tables Vol C Tables 4.2.6.8 and 6.1.1.4'
H H 0.0000 0.0000 'International Tables Vol C Tables 4.2.6.8 and 6.1.1.4'
N N 0.0061 0.0033 'International Tables Vol C Tables 4.2.6.8 and 6.1.1.4'
O O 0.0106 0.0060 'International Tables Vol C Tables 4.2.6.8 and 6.1.1.4'
Zn Zn 0.2839 1.4301 'International Tables Vol C Tables 4.2.6.8 and 6.1.1.4'

loop_
_geom_angle_atom_site_label_1
_geom_angle_atom_site_label_2
_geom_angle_atom_site_label_3
_geom_angle
_geom_angle_site_symmetry_1
_geom_angle_site_symmetry_3
O2 Zn1 O2 106.08(5) . 4_565
O2 Zn1 O1 85.96(3) . 6_556
O2 Zn1 O1 167.96(3) 4_565 6_556
O2 Zn1 O1 167.96(3) . 7_575
O2 Zn1 O1 85.96(3) 4_565 7_575
O2 Zn1 O3 90.33(3) . 4_565
O2 Zn1 O3 89.27(3) . .
O2 Zn1 O3 90.33(3) 4_565 .
O2 Zn1 O3 89.27(3) 4_565 4_565
O1 Zn1 O1 82.00(4) 7_575 6_556
O3 Zn1 O1 89.83(3) . 6_556
O3 Zn1 O1 90.67(3) . 7_575
O3 Zn1 O1 89.83(3) 4_565 7_575
O3 Zn1 O1 90.67(3) 4_565 6_556
O3 Zn1 O3 179.33(4) 4_565 .
C2 O2 Zn1 132.31(7) . .
C2 O1 Zn1 130.04(7) . 6_656
C1 O3 Zn1 123.11(8) . .
H1A N1 H1B 120.0 . .
C3 N1 H1A 120.0 . .
C3 N1 H1B 120.0 . .
O2 C2 H2 117.7 . .
O1 C2 O2 124.54(10) . .
O1 C2 H2 117.7 . .
O3 C1 O3 125.72(14) . 2_565
O3 C1 H1 117.1 . .
O3 C1 H1 117.1 2_565 .
H2A N2 H2B 120.0 . .
C3 N2 H2A 120.0 . .
C3 N2 H2B 120.0 . .
N1 C3 N1 119.90(14) 2_565 .
N2 C3 N1 120.05(7) . 2_565
N2 C3 N1 120.05(7) . .

loop_
_geom_bond_atom_site_label_1
_geom_bond_atom_site_label_2
_geom_bond_distance
_geom_bond_site_symmetry_2
Zn1 O2 2.0906(7) .
Zn1 O2 2.0906(7) 4_565
Zn1 O1 2.1316(7) 6_556
Zn1 O1 2.1316(7) 7_575
Zn1 O3 2.0947(8) 4_565
Zn1 O3 2.0947(8) .
O2 C2 1.2525(12) .
O1 Zn1 2.1316(7) 6_656
O1 C2 1.2522(12) .
O3 C1 1.2501(10) .
N1 H1A 0.8600 .
N1 H1B 0.8600 .
N1 C3 1.3289(12) .
C2 H2 0.9300 .
C1 O3 1.2501(10) 2_565
C1 H1 0.9300 .
N2 H2A 0.8600 .
N2 H2B 0.8600 .
N2 C3 1.323(2) .
C3 N1 1.3289(12) 2_565
